data_7055555
loop_
_publ_author_name
'Smolko, Luk\'a\<s'
'\<Cern\'ak, Juraj'
'Du\<sek, Michal'
'Titi\<s, J\'an'
'Bo\<ca, Roman'

_publ_section_title
;
 Tetracoordinate Co(ii) complexes containing bathocuproine and single
 molecule magnetism
;
_journal_issue 8
_journal_name_full 'New J. Chem.'
_journal_page_first 6593
_journal_paper_doi 10.1039/C6NJ00372A
_journal_volume 40
_journal_year 2016
_chemical_formula_moiety '(C26 H20 N2 Cl2 Co1) '
_chemical_formula_sum 'C26 H20 Cl2 Co N2'
_chemical_formula_weight 490.3
_chemical_name_systematic dichlorido-4,7-diphenyl-2,9-dimethyl-1,10-phenantrolinecobalt(II)
_space_group_IT_number 14
_symmetry_cell_setting monoclinic
_symmetry_Int_Tables_number 14
_symmetry_space_group_name_Hall '-P 2ybc'
_symmetry_space_group_name_H-M 'P 1 21/c 1'
_audit_update_record
;
2016-01-08 deposited with the CCDC.
2016-05-11 downloaded from the CCDC.
;
_cell_angle_alpha 90
_cell_angle_beta 102.627(3)
_cell_angle_gamma 90
_cell_formula_units_Z 4
_cell_length_a 12.9207(2)
_cell_length_b 22.2792(7)
_cell_length_c 7.8597(4)
_cell_measurement_reflns_used 7860
_cell_measurement_temperature 120.00(10)
_cell_measurement_theta_max 66.9
_cell_measurement_theta_min 3.95
_cell_volume 2207.79(14)
_computing_cell_refinement 'CrysAlisPro 1.171.38.41k (Rigaku OD, 2015)'
_computing_data_collection 'CrysAlisPro 1.171.38.41k (Rigaku OD, 2015)'
_computing_data_reduction 'CrysAlisPro 1.171.38.41k (Rigaku OD, 2015)'
_computing_molecular_graphics Diamond
_computing_structure_refinement Jana2006
_computing_structure_solution
;
Superflip, version February 2014
;
_diffrn_ambient_temperature 120
_diffrn_detector 'CCD plate'
_diffrn_detector_area_resol_mean 5.1873
_diffrn_measured_fraction_theta_full 0.99
_diffrn_measured_fraction_theta_max 0.99
_diffrn_measurement_device 'four-circle diffractometer'
_diffrn_measurement_device_type 'Xcalibur, Atlas, Gemini ultra'
_diffrn_measurement_method '\w scans'
_diffrn_radiation_monochromator mirror
_diffrn_radiation_probe x-ray
_diffrn_radiation_source 'X-ray tube'
_diffrn_radiation_type 'Cu K\a'
_diffrn_radiation_wavelength 1.54184
_diffrn_reflns_av_R_equivalents 0.0465
_diffrn_reflns_av_unetI/netI 0.0294
_diffrn_reflns_limit_h_max 14
_diffrn_reflns_limit_h_min -15
_diffrn_reflns_limit_k_max 26
_diffrn_reflns_limit_k_min -26
_diffrn_reflns_limit_l_max 9
_diffrn_reflns_limit_l_min -6
_diffrn_reflns_number 14675
_diffrn_reflns_theta_full 67.07
_diffrn_reflns_theta_max 67.07
_diffrn_reflns_theta_min 3.51
_diffrn_source 'fine-focus sealed X-ray tube'
_exptl_absorpt_coefficient_mu 8.439
_exptl_absorpt_correction_T_max 1
_exptl_absorpt_correction_T_min 0.379
_exptl_absorpt_correction_type multi-scan
_exptl_absorpt_process_details
;
CrysAlisPro 1.171.38.41k (Rigaku Oxford Diffraction, 2015)
Empirical absorption correction using spherical harmonics,
 implemented in SCALE3 ABSPACK scaling algorithm.
;
_exptl_crystal_colour blue
_exptl_crystal_density_diffrn 1.4751
_exptl_crystal_description needle
_exptl_crystal_F_000 1004
_exptl_crystal_preparation 'Magnetic properties'
_exptl_crystal_recrystallization_method 'Re-crystallisation from solvent: Ethanol'
_exptl_crystal_size_max 0.435
_exptl_crystal_size_mid 0.12
_exptl_crystal_size_min 0.043
_refine_diff_density_max 0.72
_refine_diff_density_min -0.21
_refine_ls_extinction_method none
_refine_ls_goodness_of_fit_gt 1.42
_refine_ls_goodness_of_fit_ref 1.40
_refine_ls_hydrogen_treatment constr
_refine_ls_number_constraints 80
_refine_ls_number_parameters 280
_refine_ls_number_reflns 3901
_refine_ls_number_restraints 0
_refine_ls_R_factor_all 0.0385
_refine_ls_R_factor_gt 0.0341
_refine_ls_shift/su_max 0.0140
_refine_ls_shift/su_mean 0.0010
_refine_ls_structure_factor_coef Fsqd
_refine_ls_weighting_details w=1/(\s^2^(I)+0.0016I^2^)
_refine_ls_weighting_scheme sigma
_refine_ls_wR_factor_gt 0.0882
_refine_ls_wR_factor_ref 0.0920
_reflns_number_gt 3525
_reflns_number_total 3901
_reflns_threshold_expression I>3\s(I)
_cod_data_source_file c6nj00372a2.cif
_cod_data_source_block I
_cod_depositor_comments
;
The following automatic conversions were performed:

'_diffrn_radiation_probe' value 'X-ray' changed to 'x-ray' according
to
/usr/data/users/saulius/crontab/automatic-downloads/rss-feeds/RSC/lib/dictionaries/cif_core.dic
dictionary named 'cif_core.dic' version 2.4.2 from 2011-04-26.

Automatic conversion script
Id: cif_fix_values 4268 2015-11-12 08:31:59Z antanas 

 Adding full bibliography for 7055555--7055557.cif.
;
_cod_original_sg_symbol_Hall '-P 2ycb'
_cod_original_formula_sum 'C26 H20 Cl2 Co1 N2'
_cod_database_code 7055555

loop_
_space_group_symop_id
_space_group_symop_operation_xyz
1 x,y,z
2 -x,y+1/2,-z+1/2
3 -x,-y,-z
4 x,-y+1/2,z+1/2

loop_
_atom_site_label
_atom_site_type_symbol
_atom_site_fract_x
_atom_site_fract_y
_atom_site_fract_z
_atom_site_adp_type
_atom_site_U_iso_or_equiv
_atom_site_site_symmetry_multiplicity
_atom_site_occupancy
_atom_site_calc_flag
Co1 Co 0.73872(3) 0.078053(14) 0.41589(5) Uani 0.02170(12) 4 1 d
Cl2 Cl 0.70994(5) 0.03870(2) 0.65971(7) Uani 0.03316(19) 4 1 d
Cl1 Cl 0.78105(5) 0.01933(3) 0.21471(9) Uani 0.0382(2) 4 1 d
N1 N 0.62969(14) 0.14214(8) 0.3169(2) Uani 0.0207(5) 4 1 d
N2 N 0.83660(14) 0.15080(7) 0.4549(2) Uani 0.0198(5) 4 1 d
C14 C 0.42752(17) 0.29329(9) 0.1488(3) Uani 0.0221(6) 4 1 d
C19 C 0.43848(18) 0.34725(10) 0.2419(3) Uani 0.0256(7) 4 1 d
C25 C 0.97102(19) 0.36780(10) 0.5893(3) Uani 0.0254(7) 4 1 d
C12 C 0.67269(17) 0.19831(9) 0.3238(3) Uani 0.0193(6) 4 1 d
C11 C 0.78501(17) 0.20291(9) 0.3977(3) Uani 0.0188(6) 4 1 d
C7 C 0.83588(17) 0.25904(9) 0.4108(3) Uani 0.0189(6) 4 1 d
C24 C 1.0313(2) 0.41991(10) 0.6162(3) Uani 0.0301(8) 4 1 d
C13 C 0.4817(2) 0.07285(10) 0.2461(4) Uani 0.0339(8) 4 1 d
C4 C 0.61359(17) 0.24994(9) 0.2638(3) Uani 0.0204(6) 4 1 d
C20 C 1.00815(17) 0.31712(10) 0.5171(3) Uani 0.0219(6) 4 1 d
C6 C 0.77482(17) 0.31009(9) 0.3368(3) Uani 0.0218(6) 4 1 d
C10 C 0.94049(17) 0.15195(9) 0.5245(3) Uani 0.0219(6) 4 1 d
C23 C 1.1288(2) 0.42266(10) 0.5702(3) Uani 0.0309(8) 4 1 d
C3 C 0.50167(17) 0.24246(9) 0.2015(3) Uani 0.0203(6) 4 1 d
C1 C 0.52611(18) 0.13519(10) 0.2523(3) Uani 0.0235(7) 4 1 d
C21 C 1.10785(17) 0.31980(10) 0.4740(3) Uani 0.0245(7) 4 1 d
C2 C 0.46177(17) 0.18481(10) 0.1953(3) Uani 0.0231(6) 4 1 d
C15 C 0.34163(17) 0.28698(10) 0.0076(3) Uani 0.0247(7) 4 1 d
C17 C 0.28344(19) 0.38745(11) 0.0495(3) Uani 0.0328(8) 4 1 d
C26 C 0.99260(18) 0.09357(10) 0.5858(3) Uani 0.0274(7) 4 1 d
C22 C 1.16657(18) 0.37268(11) 0.4983(3) Uani 0.0289(7) 4 1 d
C8 C 0.94679(17) 0.26039(9) 0.4902(3) Uani 0.0209(6) 4 1 d
C18 C 0.36734(19) 0.39389(10) 0.1923(3) Uani 0.0315(8) 4 1 d
C9 C 0.99645(17) 0.20649(9) 0.5413(3) Uani 0.0221(6) 4 1 d
C5 C 0.66942(17) 0.30565(9) 0.2662(3) Uani 0.0209(6) 4 1 d
C16 C 0.27006(18) 0.33364(11) -0.0418(3) Uani 0.0299(7) 4 1 d
H19 H 0.496013 0.352046 0.341383 Uiso 0.0308 4 1 d
H25 H 0.903269 0.36662 0.620583 Uiso 0.0305 4 1 d
H24 H 1.005154 0.454341 0.667182 Uiso 0.0361 4 1 d
H6 H 0.809238 0.348297 0.337234 Uiso 0.0261 4 1 d
H23 H 1.169859 0.458929 0.588075 Uiso 0.037 4 1 d
H21 H 1.135677 0.284997 0.427433 Uiso 0.0295 4 1 d
H2 H 0.387283 0.178624 0.150251 Uiso 0.0277 4 1 d
H15 H 0.331825 0.249921 -0.056192 Uiso 0.0296 4 1 d
H17 H 0.234876 0.420013 0.013984 Uiso 0.0394 4 1 d
H22 H 1.2337 0.374521 0.465038 Uiso 0.0347 4 1 d
H18 H 0.376164 0.430783 0.256928 Uiso 0.0378 4 1 d
H9 H 1.071407 0.206226 0.589683 Uiso 0.0265 4 1 d
H5 H 0.631275 0.340722 0.216521 Uiso 0.025 4 1 d
H16 H 0.211256 0.328672 -0.13921 Uiso 0.0359 4 1 d
H13a H 0.40787 0.073613 0.189963 Uiso 0.0407 4 1 d
H13b H 0.519193 0.047281 0.181789 Uiso 0.0407 4 1 d
H13c H 0.489694 0.057754 0.362663 Uiso 0.0407 4 1 d
H26a H 1.067534 0.099664 0.6258 Uiso 0.0329 4 1 d
H26b H 0.96364 0.078236 0.679664 Uiso 0.0329 4 1 d
H26c H 0.980089 0.065315 0.491294 Uiso 0.0329 4 1 d

loop_
_atom_site_aniso_label
_atom_site_aniso_type_symbol
_atom_site_aniso_U_11
_atom_site_aniso_U_22
_atom_site_aniso_U_33
_atom_site_aniso_U_12
_atom_site_aniso_U_13
_atom_site_aniso_U_23
Co1 Co 0.0218(2) 0.01115(18) 0.0322(2) 0.00093(13) 0.00607(15) 0.00052(13)
Cl2 Cl 0.0468(4) 0.0181(3) 0.0355(3) -0.0011(2) 0.0109(3) 0.0047(2)
Cl1 Cl 0.0444(4) 0.0238(3) 0.0534(4) -0.0058(2) 0.0259(3) -0.0122(2)
N1 N 0.0210(9) 0.0144(8) 0.0268(9) -0.0003(7) 0.0057(7) -0.0001(7)
N2 N 0.0214(9) 0.0141(8) 0.0245(9) 0.0006(7) 0.0065(7) -0.0003(6)
C14 C 0.0189(10) 0.0197(10) 0.0292(11) 0.0014(8) 0.0086(9) 0.0055(8)
C19 C 0.0223(11) 0.0227(10) 0.0322(12) 0.0004(9) 0.0065(9) 0.0035(9)
C25 C 0.0271(12) 0.0224(10) 0.0272(11) -0.0028(9) 0.0070(9) 0.0009(9)
C12 C 0.0219(10) 0.0148(9) 0.0226(10) -0.0016(8) 0.0081(8) -0.0006(8)
C11 C 0.0214(10) 0.0153(9) 0.0207(10) 0.0018(8) 0.0066(8) 0.0013(8)
C7 C 0.0198(10) 0.0163(9) 0.0214(10) -0.0008(8) 0.0062(8) 0.0010(8)
C24 C 0.0391(14) 0.0205(11) 0.0295(12) -0.0043(10) 0.0049(11) -0.0025(9)
C13 C 0.0245(12) 0.0188(11) 0.0560(16) -0.0037(9) 0.0035(11) 0.0014(10)
C4 C 0.0220(11) 0.0180(10) 0.0221(10) 0.0013(8) 0.0069(8) 0.0009(8)
C20 C 0.0221(10) 0.0201(10) 0.0219(10) -0.0028(8) 0.0014(8) 0.0023(8)
C6 C 0.0250(11) 0.0152(10) 0.0263(10) -0.0020(8) 0.0083(9) 0.0016(8)
C10 C 0.0228(11) 0.0204(10) 0.0226(10) 0.0012(8) 0.0047(9) -0.0003(8)
C23 C 0.0338(13) 0.0253(12) 0.0296(12) -0.0117(10) -0.0013(10) 0.0048(9)
C3 C 0.0207(10) 0.0205(10) 0.0207(10) 0.0012(8) 0.0064(8) 0.0021(8)
C1 C 0.0224(11) 0.0189(10) 0.0296(11) -0.0022(9) 0.0063(9) -0.0010(8)
C21 C 0.0204(11) 0.0258(11) 0.0261(11) -0.0007(9) 0.0021(9) 0.0034(9)
C2 C 0.0185(10) 0.0210(10) 0.0298(11) 0.0002(8) 0.0053(9) 0.0002(9)
C15 C 0.0220(11) 0.0230(10) 0.0303(11) -0.0005(9) 0.0085(9) 0.0036(9)
C17 C 0.0242(11) 0.0252(11) 0.0504(14) 0.0077(10) 0.0113(11) 0.0138(11)
C26 C 0.0234(11) 0.0194(10) 0.0372(13) 0.0045(9) 0.0017(10) 0.0013(9)
C22 C 0.0208(11) 0.0334(12) 0.0302(11) -0.0065(10) 0.0008(9) 0.0076(10)
C8 C 0.0221(11) 0.0201(10) 0.0211(10) -0.0019(8) 0.0063(8) -0.0012(8)
C18 C 0.0286(12) 0.0199(11) 0.0485(14) 0.0028(9) 0.0140(11) 0.0025(10)
C9 C 0.0201(10) 0.0212(10) 0.0240(10) 0.0005(8) 0.0030(9) -0.0012(8)
C5 C 0.0224(11) 0.0159(9) 0.0250(10) 0.0020(8) 0.0067(9) 0.0042(8)
C16 C 0.0202(11) 0.0321(12) 0.0370(13) 0.0007(10) 0.0053(10) 0.0108(10)

loop_
_atom_type_symbol
_atom_type_scat_dispersion_real
_atom_type_scat_dispersion_imag
_atom_type_scat_source
C 0.0181 0.0091 'International Tables Vol C tables 4.2.6.8 and 6.1.1.1'
H 0.0000 0.0000 'International Tables Vol C tables 4.2.6.8 and 6.1.1.1'
Cl 0.3639 0.7018 'International Tables Vol C tables 4.2.6.8 and 6.1.1.1'
Co -2.3653 3.6143 'International Tables Vol C tables 4.2.6.8 and 6.1.1.1'
N 0.0311 0.0180 'International Tables Vol C tables 4.2.6.8 and 6.1.1.1'

loop_
_geom_angle_atom_site_label_1
_geom_angle_atom_site_label_2
_geom_angle_atom_site_label_3
_geom_angle
Cl2 Co1 Cl1 119.99(3)
Cl2 Co1 N1 112.07(6)
Cl2 Co1 N2 113.67(5)
Cl1 Co1 N1 113.59(6)
Cl1 Co1 N2 109.61(6)
N1 Co1 N2 81.64(7)
Co1 Cl2 N1 32.38(3)
Co1 Cl1 N2 33.54(3)
Co1 N1 Cl2 35.55(4)
Co1 N1 C12 112.70(13)
Co1 N1 C1 128.10(14)
Cl2 N1 C12 121.32(12)
Cl2 N1 C1 108.56(13)
C12 N1 C1 119.19(18)
Co1 N2 Cl1 36.85(3)
Co1 N2 C11 112.63(13)
Co1 N2 C10 127.78(14)
Cl1 N2 C11 120.70(12)
Cl1 N2 C10 108.00(13)
C11 N2 C10 119.58(17)
C19 C14 C3 121.68(18)
C19 C14 C15 118.36(19)
C3 C14 C15 119.91(19)
C14 C19 C18 120.82(19)
C14 C19 H19 119.59
C18 C19 H19 119.59
C24 C25 C20 120.5(2)
C24 C25 H25 119.74
C20 C25 H25 119.74
N1 C12 C11 116.45(17)
N1 C12 C4 123.43(19)
C11 C12 C4 120.12(18)
N2 C11 C12 116.58(18)
N2 C11 C7 123.07(18)
C12 C11 C7 120.34(18)
C11 C7 C6 117.98(18)
C11 C7 C8 117.23(18)
C6 C7 C8 124.72(19)
C25 C24 C23 120.6(2)
C25 C24 H24 119.72
C23 C24 H24 119.72
C1 C13 H13a 109.47
C1 C13 H13b 109.47
C1 C13 H13c 109.47
H13a C13 H13b 109.47
H13a C13 H13c 109.47
H13b C13 H13c 109.47
C12 C4 C3 117.01(19)
C12 C4 C5 118.02(19)
C3 C4 C5 124.96(18)
C25 C20 C21 118.7(2)
C25 C20 C8 121.8(2)
C21 C20 C8 119.5(2)
C7 C6 C5 121.49(19)
C7 C6 H6 119.26
C5 C6 H6 119.26
N2 C10 C26 117.21(18)
N2 C10 C9 120.39(19)
C26 C10 C9 122.39(19)
C24 C23 C22 119.5(2)
C24 C23 H23 120.25
C22 C23 H23 120.25
C14 C3 C4 123.33(18)
C14 C3 C2 119.15(19)
C4 C3 C2 117.50(19)
N1 C1 C13 117.73(19)
N1 C1 C2 120.5(2)
C13 C1 C2 121.7(2)
C20 C21 C22 120.3(2)
C20 C21 H21 119.86
C22 C21 H21 119.86
C3 C2 C1 122.2(2)
C3 C2 H2 118.88
C1 C2 H2 118.88
C14 C15 C16 120.8(2)
C14 C15 H15 119.59
C16 C15 H15 119.59
C18 C17 C16 119.6(2)
C18 C17 H17 120.18
C16 C17 H17 120.18
C10 C26 H26a 109.47
C10 C26 H26b 109.47
C10 C26 H26c 109.47
H26a C26 H26b 109.47
H26a C26 H26c 109.47
H26b C26 H26c 109.47
C23 C22 C21 120.4(2)
C23 C22 H22 119.78
C21 C22 H22 119.78
C7 C8 C20 122.20(18)
C7 C8 C9 117.77(19)
C20 C8 C9 120.03(18)
C19 C18 C17 120.2(2)
C19 C18 H18 119.89
C17 C18 H18 119.89
C10 C9 C8 121.90(19)
C10 C9 H9 119.05
C8 C9 H9 119.05
C4 C5 C6 121.70(18)
C4 C5 H5 119.15
C6 C5 H5 119.15
C15 C16 C17 120.1(2)
C15 C16 H16 119.95
C17 C16 H16 119.95

loop_
_geom_bond_atom_site_label_1
_geom_bond_atom_site_label_2
_geom_bond_distance
Co1 Cl2 2.2115(7)
Co1 Cl1 2.2112(8)
Co1 N1 2.0370(17)
Co1 N2 2.0373(17)
Cl2 N1 3.5249(18)
Cl1 N2 3.4734(17)
N1 C12 1.365(3)
N1 C1 1.333(3)
N2 C11 1.365(3)
N2 C10 1.334(3)
C14 C19 1.398(3)
C14 C3 1.483(3)
C14 C15 1.394(3)
C19 C18 1.386(3)
C19 H19 0.96
C25 C24 1.388(3)
C25 C20 1.395(3)
C25 H25 0.96
C12 C11 1.444(3)
C12 C4 1.404(3)
C11 C7 1.406(3)
C7 C6 1.433(3)
C7 C8 1.433(3)
C24 C23 1.387(4)
C24 H24 0.96
C13 C1 1.499(3)
C13 H13a 0.96
C13 H13b 0.96
C13 H13c 0.96
C4 C3 1.432(3)
C4 C5 1.434(3)
C20 C21 1.403(3)
C20 C8 1.482(3)
C6 C5 1.357(3)
C6 H6 0.96
C10 C26 1.495(3)
C10 C9 1.405(3)
C23 C22 1.385(3)
C23 H23 0.96
C3 C2 1.381(3)
C1 C2 1.397(3)
C21 C22 1.392(3)
C21 H21 0.96
C2 H2 0.96
C15 C16 1.389(3)
C15 H15 0.96
C17 C18 1.387(3)
C17 C16 1.388(3)
C17 H17 0.96
C26 H26a 0.96
C26 H26b 0.96
C26 H26c 0.96
C22 H22 0.96
C8 C9 1.379(3)
C18 H18 0.96
C9 H9 0.96
C5 H5 0.96
C16 H16 0.96
